data_7160947
loop_
_publ_author_name
'Chen, Shouxiong'
'Yang, Peiqi'
'Hong, Biqiong'
'Yang, Fafu'
'Weng, Zhiqiang'

_publ_section_title
;
 Synthesis of &#x3b1;-trifluoromethyl-&#x3b2;-lactams <i>via</i> a
 copper-catalyzed Kinugasa reaction of nitrones with
 3,3,3-trifluoropropyne and their defluorination.
;
_journal_issue 9
_journal_name_full 'Organic &amp; biomolecular chemistry'
_journal_page_first 1908
_journal_page_last 1914
_journal_paper_doi 10.1039/d5ob01913c
_journal_volume 24
_journal_year 2026
_chemical_formula_moiety 'C15 H18 F3 N O S'
_chemical_formula_sum 'C15 H18 F3 N O S'
_chemical_formula_weight 317.36
_space_group_crystal_system triclinic
_space_group_IT_number 2
_space_group_name_Hall '-P 1'
_space_group_name_H-M_alt 'P -1'
_atom_sites_solution_hydrogens geom
_atom_sites_solution_primary dual
_audit_block_doi 10.5517/ccdc.csd.cc2nxl4b
_audit_creation_date 2025-06-20
_audit_creation_method
;
Olex2 1.5
(compiled 2021.12.09 svn.r5202d8cf for OlexSys, GUI svn.r6439)
;
_audit_update_record
;
2025-08-27 deposited with the CCDC.	2026-02-10 downloaded from the CCDC.
;
_cell_angle_alpha 75.592(5)
_cell_angle_beta 69.758(5)
_cell_angle_gamma 64.633(6)
_cell_formula_units_Z 4
_cell_length_a 10.9931(6)
_cell_length_b 11.7901(8)
_cell_length_c 15.1378(7)
_cell_measurement_reflns_used 5236
_cell_measurement_temperature 293(2)
_cell_measurement_theta_max 23.0870
_cell_measurement_theta_min 2.3540
_cell_volume 1651.59(19)
_computing_cell_refinement 'CrysAlisPro 1.171.39.28b (Rigaku OD, 2015)'
_computing_data_collection 'CrysAlisPro 1.171.39.28b (Rigaku OD, 2015)'
_computing_data_reduction 'CrysAlisPro 1.171.39.28b (Rigaku OD, 2015)'
_computing_molecular_graphics 'Olex2 1.5 (Dolomanov et al., 2009)'
_computing_publication_material 'Olex2 1.5 (Dolomanov et al., 2009)'
_computing_structure_refinement 'SHELXL 2018/3 (Sheldrick, 2015)'
_computing_structure_solution 'SHELXT 2018/2 (Sheldrick, 2018)'
_diffrn_ambient_temperature 293(2)
_diffrn_detector 'CCD plate'
_diffrn_measured_fraction_theta_full 0.999
_diffrn_measured_fraction_theta_max 0.835
_diffrn_measurement_details
;
List of Runs (angles in degrees, time in seconds):

  # Type    Start    End  Width  t~exp~   \w     \q     \k     \f   Frames
#--------------------------------------------------------------------------
  1  \w    -15.00  75.00   0.50    3.20    --   -9.40  55.00-180.00  180
  2  \w    -82.00 -55.00   0.50    3.20    --   -9.40  55.00  60.00   54
  3  \w    -25.00  79.00   0.50    3.20    --   -9.40  55.00  60.00  208
  4  \w    -25.00  74.00   0.50    3.20    --   -9.40  55.00 -60.00  198
  5  \w    -86.00 -61.00   0.50    3.20    --   -9.40  43.00  90.00   50
  6  \w    -46.00  55.00   0.50    3.20    --   -9.40  43.00  90.00  202
  7  \w    -10.00  74.00   0.50    3.20    --   -9.40  29.00 -60.00  168
;
_diffrn_measurement_device 'four-circle diffractometer'
_diffrn_measurement_device_type 'XtaLAB AFC11 (RCD3): quarter-chi single'
_diffrn_measurement_method '\w scans'
_diffrn_orient_matrix_type 'CrysAlisPro convention (1999,Acta A55,543-557)'
_diffrn_orient_matrix_UB_11 -0.0495343000
_diffrn_orient_matrix_UB_12 -0.0292456000
_diffrn_orient_matrix_UB_13 0.0210679000
_diffrn_orient_matrix_UB_21 0.0104916000
_diffrn_orient_matrix_UB_22 -0.0062427000
_diffrn_orient_matrix_UB_23 0.0449157000
_diffrn_orient_matrix_UB_31 -0.0542925000
_diffrn_orient_matrix_UB_32 0.0600167000
_diffrn_orient_matrix_UB_33 0.0082703000
_diffrn_radiation_monochromator graphite
_diffrn_radiation_probe x-ray
_diffrn_radiation_type 'Mo K\a'
_diffrn_radiation_wavelength 0.71073
_diffrn_reflns_av_R_equivalents 0.0357
_diffrn_reflns_av_unetI/netI 0.0515
_diffrn_reflns_Laue_measured_fraction_full 0.999
_diffrn_reflns_Laue_measured_fraction_max 0.835
_diffrn_reflns_limit_h_max 15
_diffrn_reflns_limit_h_min -14
_diffrn_reflns_limit_k_max 12
_diffrn_reflns_limit_k_min -15
_diffrn_reflns_limit_l_max 20
_diffrn_reflns_limit_l_min -20
_diffrn_reflns_number 23176
_diffrn_reflns_point_group_measured_fraction_full 0.999
_diffrn_reflns_point_group_measured_fraction_max 0.835
_diffrn_reflns_theta_full 25.242
_diffrn_reflns_theta_max 29.556
_diffrn_reflns_theta_min 2.132
_diffrn_source 'fine-focus sealed X-ray tube'
_diffrn_source_type 'Enhance (Mo) X-ray Source'
_exptl_absorpt_coefficient_mu 0.223
_exptl_absorpt_correction_T_max 1.00000
_exptl_absorpt_correction_T_min 0.54800
_exptl_absorpt_correction_type multi-scan
_exptl_absorpt_process_details
;
CrysAlisPro 1.171.39.28b (Rigaku Oxford Diffraction, 2015)
Empirical absorption correction using spherical harmonics,
 implemented in SCALE3 ABSPACK scaling algorithm.
;
_exptl_crystal_colour 'clear light colourless'
_exptl_crystal_colour_lustre clear
_exptl_crystal_colour_modifier light
_exptl_crystal_colour_primary colourless
_exptl_crystal_density_diffrn 1.276
_exptl_crystal_description plate
_exptl_crystal_F_000 664
_exptl_crystal_size_max 0.05
_exptl_crystal_size_mid 0.05
_exptl_crystal_size_min 0.02
_refine_diff_density_max 0.776
_refine_diff_density_min -0.327
_refine_diff_density_rms 0.119
_refine_ls_extinction_coef 0.022(5)
_refine_ls_extinction_expression Fc^*^=kFc[1+0.001xFc^2^\l^3^/sin(2\q)]^-1/4^
_refine_ls_extinction_method 'SHELXL-2018/3 (Sheldrick 2018)'
_refine_ls_goodness_of_fit_ref 1.014
_refine_ls_hydrogen_treatment constr
_refine_ls_matrix_type full
_refine_ls_number_parameters 388
_refine_ls_number_reflns 7728
_refine_ls_number_restraints 36
_refine_ls_restrained_S_all 1.048
_refine_ls_R_factor_all 0.1396
_refine_ls_R_factor_gt 0.0751
_refine_ls_shift/su_max 0.000
_refine_ls_shift/su_mean 0.000
_refine_ls_structure_factor_coef Fsqd
_refine_ls_weighting_details 'w=1/[\s^2^(Fo^2^)+(0.1757P)^2^] where P=(Fo^2^+2Fc^2^)/3'
_refine_ls_weighting_scheme calc
_refine_ls_wR_factor_gt 0.2284
_refine_ls_wR_factor_ref 0.2830
_reflns_Friedel_coverage 0.000
_reflns_number_gt 3930
_reflns_number_total 7728
_reflns_threshold_expression 'I > 2\s(I)'
_cod_data_source_file d5ob01913c2.cif
_cod_data_source_block 20250226-44-2
_cod_depositor_comments 'Adding full bibliography for 7160944--7160947.cif.'
_cod_database_code 7160947
_shelx_shelxl_version_number 2018/3
_shelx_space_group_comment
;
The symmetry employed for this shelxl refinement is uniquely defined
by the following loop, which should always be used as a source of
symmetry information in preference to the above space-group names.
They are only intended as comments.
;
_shelx_estimated_absorpt_t_max 0.996
_shelx_estimated_absorpt_t_min 0.989
_olex2_refinement_description
;
1. Fixed Uiso
 At 1.2 times of:
  All C(H) groups
 At 1.5 times of:
  All C(H,H,H) groups
2. Uiso/Uaniso restraints and constraints
Uanis(C012) \\sim Ueq, Uanis(C013) \\sim Ueq, Uanis(C015) \\sim Ueq,
Uanis(C016) \\sim Ueq: with sigma of 0.01 and sigma for terminal atoms of 0.02
Uanis(C010) \\sim Ueq, Uanis(C011) \\sim Ueq: with sigma of 0.005 and sigma for
terminal atoms of 0.01
3.a Ternary CH refined with riding coordinates:
 C00F(H00F), C00G(H00G), C00Q(H00Q), C00V(H00V)
3.b Aromatic/amide H refined with riding coordinates:
 C00H(H00H), C00I(H00I), C00J(H00J), C00L(H00L), C00O(H00O), C00R(H00R),
 C00S(H00S), C00T(H00T)
3.c Idealised Me refined as rotating group:
 C00Z(H00A,H00B,H00C), C010(H01M,H01N,H01O), C011(H01A,H01B,H01C), C012(H01P,
 H01Q,H01R), C013(H01S,H01T,H01U), C014(H01D,H01E,H01F), C015(H01G,H01H,H01I),
 C016(H01J,H01K,H01L)
;
_olex2_submission_special_instructions 'No special instructions were received'
_oxdiff_exptl_absorpt_empirical_details
;
Empirical correction (ABSPACK) includes:
- Absorption correction using spherical harmonics
- Frame scaling
;
_oxdiff_exptl_absorpt_empirical_full_max 1.699
_oxdiff_exptl_absorpt_empirical_full_min 0.883

loop_
_space_group_symop_operation_xyz
'x, y, z'
'-x, -y, -z'

loop_
_atom_site_label
_atom_site_type_symbol
_atom_site_fract_x
_atom_site_fract_y
_atom_site_fract_z
_atom_site_U_iso_or_equiv
_atom_site_adp_type
_atom_site_occupancy
_atom_site_site_symmetry_order
_atom_site_calc_flag
_atom_site_refinement_flags_posn
_atom_site_refinement_flags_adp
_atom_site_refinement_flags_occupancy
_atom_site_disorder_assembly
_atom_site_disorder_group
S001 S 0.89615(11) 0.59046(10) 0.16246(6) 0.0832(4) Uani 1 1 d . . . . .
S002 S -0.26040(11) 0.98579(13) 0.97036(9) 0.1067(5) Uani 1 1 d . . . . .
F003 F 0.6087(3) 0.1648(3) 0.68664(16) 0.1085(9) Uani 1 1 d . . . . .
F004 F 0.5857(2) 0.4154(3) 0.89921(19) 0.1092(8) Uani 1 1 d . . . . .
N005 N 0.9084(3) 0.2106(2) 0.58936(17) 0.0567(6) Uani 1 1 d . . . . .
N006 N 0.4404(3) 0.6771(2) 0.77167(18) 0.0610(7) Uani 1 1 d . . . . .
O007 O 0.9596(3) -0.0070(2) 0.62784(17) 0.0891(8) Uani 1 1 d . . . . .
F008 F 0.3981(3) 0.3905(3) 0.9831(2) 0.1236(9) Uani 1 1 d . . . . .
F009 F 0.5440(3) 0.2191(3) 0.5608(2) 0.1205(9) Uani 1 1 d . . . . .
O00A O 0.5529(3) 0.5141(3) 0.67502(18) 0.0925(8) Uani 1 1 d . . . . .
F00B F 0.5107(3) 0.3033(2) 0.8562(2) 0.1302(10) Uani 1 1 d . . . . .
F00C F 0.6604(4) 0.0248(3) 0.6003(2) 0.1483(14) Uani 1 1 d . . . . .
C00D C 0.2029(3) 0.7362(3) 0.89134(19) 0.0512(7) Uani 1 1 d . . . . .
C00E C 0.8230(3) 0.3608(2) 0.45073(19) 0.0488(7) Uani 1 1 d . . . . .
C00F C 0.7918(3) 0.2848(3) 0.5458(2) 0.0521(7) Uani 1 1 d . . . . .
H00F H 0.709099 0.336118 0.590678 0.062 Uiso 1 1 calc R U . . .
C00G C 0.3541(3) 0.6512(3) 0.8682(2) 0.0547(7) Uani 1 1 d . . . . .
H00G H 0.397587 0.643440 0.917226 0.066 Uiso 1 1 calc R U . . .
C00H C 0.1347(3) 0.7794(3) 0.9786(2) 0.0584(7) Uani 1 1 d . . . . .
H00H H 0.184494 0.758442 1.022908 0.070 Uiso 1 1 calc R U . . .
C00I C 0.9727(3) 0.3830(3) 0.2942(2) 0.0615(8) Uani 1 1 d . . . . .
H00I H 1.057599 0.350886 0.249164 0.074 Uiso 1 1 calc R U . . .
C00J C 0.9473(3) 0.3151(3) 0.3824(2) 0.0571(7) Uani 1 1 d . . . . .
H00J H 1.015152 0.237343 0.395973 0.069 Uiso 1 1 calc R U . . .
C00K C 0.8734(3) 0.4979(3) 0.2724(2) 0.0598(8) Uani 1 1 d . . . . .
C00L C 0.7248(3) 0.4752(3) 0.4294(2) 0.0633(8) Uani 1 1 d . . . . .
H00L H 0.640973 0.507489 0.475299 0.076 Uiso 1 1 calc R U . . .
C00M C -0.0825(3) 0.8880(3) 0.9371(2) 0.0618(8) Uani 1 1 d . . . . .
C00N C 0.4770(3) 0.5637(3) 0.7457(2) 0.0657(8) Uani 1 1 d . . . . .
C00O C -0.0148(3) 0.8477(3) 0.8483(2) 0.0660(8) Uani 1 1 d . . . . .
H00O H -0.063773 0.871650 0.803190 0.079 Uiso 1 1 calc R U . . .
C00P C 0.8993(4) 0.0994(3) 0.5940(2) 0.0647(9) Uani 1 1 d . . . . .
C00Q C 0.7836(3) 0.1574(3) 0.5439(2) 0.0598(8) Uani 1 1 d . . . . .
H00Q H 0.817100 0.134348 0.479378 0.072 Uiso 1 1 calc R U . . .
C00R C 0.7472(3) 0.5440(3) 0.3412(2) 0.0674(8) Uani 1 1 d . . . . .
H00R H 0.678180 0.620972 0.327831 0.081 Uiso 1 1 calc R U . . .
C00S C -0.0069(3) 0.8537(3) 1.0018(2) 0.0683(9) Uani 1 1 d . . . . .
H00S H -0.051249 0.880690 1.061658 0.082 Uiso 1 1 calc R U . . .
C00T C 0.1258(3) 0.7718(3) 0.8267(2) 0.0632(8) Uani 1 1 d . . . . .
H00T H 0.169915 0.743948 0.767114 0.076 Uiso 1 1 calc R U . . .
C00U C 0.4935(3) 0.7792(3) 0.7291(2) 0.0681(9) Uani 1 1 d . . . . .
C00V C 0.3899(3) 0.5203(3) 0.8394(2) 0.0622(8) Uani 1 1 d . . . . .
H00V H 0.308271 0.512892 0.832504 0.075 Uiso 1 1 calc R U . . .
C00W C 0.9803(4) 0.2496(3) 0.6353(2) 0.0666(8) Uani 1 1 d . . . . .
C00X C 0.6481(5) 0.1421(4) 0.5973(3) 0.0829(11) Uani 1 1 d . . . . .
C00Y C 0.4696(4) 0.4073(4) 0.8939(3) 0.0851(11) Uani 1 1 d . . . . .
C00Z C -0.3304(5) 0.9732(6) 0.8887(4) 0.131(2) Uani 1 1 d . . . . .
H00A H -0.274139 0.987766 0.825700 0.196 Uiso 1 1 calc R U . . .
H00B H -0.424120 1.034918 0.896141 0.196 Uiso 1 1 calc R U . . .
H00C H -0.331752 0.890066 0.898761 0.196 Uiso 1 1 calc R U . . .
C010 C 0.4150(7) 0.8857(6) 0.7887(5) 0.153(3) Uani 1 1 d . U . . .
H01M H 0.321248 0.927691 0.782655 0.229 Uiso 1 1 calc R U . . .
H01N H 0.461048 0.944749 0.767941 0.229 Uiso 1 1 calc R U . . .
H01O H 0.412342 0.853198 0.853842 0.229 Uiso 1 1 calc R U . . .
C011 C 0.9491(8) 0.3853(5) 0.6087(5) 0.151(2) Uani 1 1 d . U . . .
H01A H 1.001918 0.399833 0.544578 0.226 Uiso 1 1 calc R U . . .
H01B H 0.973904 0.416091 0.650380 0.226 Uiso 1 1 calc R U . . .
H01C H 0.850916 0.429074 0.613765 0.226 Uiso 1 1 calc R U . . .
C012 C 0.6423(5) 0.7306(6) 0.7237(6) 0.165(3) Uani 1 1 d . U . . .
H01P H 0.658554 0.675323 0.780427 0.247 Uiso 1 1 calc R U . . .
H01Q H 0.669805 0.799900 0.717516 0.247 Uiso 1 1 calc R U . . .
H01R H 0.696094 0.684733 0.669757 0.247 Uiso 1 1 calc R U . . .
C013 C 0.4752(10) 0.8243(7) 0.6328(4) 0.172(3) Uani 1 1 d . U . . .
H01S H 0.542101 0.762528 0.590956 0.258 Uiso 1 1 calc R U . . .
H01T H 0.489284 0.902643 0.610593 0.258 Uiso 1 1 calc R U . . .
H01U H 0.382223 0.837216 0.634200 0.258 Uiso 1 1 calc R U . . .
C014 C 1.0705(7) 0.4980(6) 0.0935(4) 0.144(2) Uani 1 1 d . . . . .
H01D H 1.091907 0.543157 0.031671 0.217 Uiso 1 1 calc R U . . .
H01E H 1.072549 0.418024 0.087286 0.217 Uiso 1 1 calc R U . . .
H01F H 1.138430 0.484172 0.125236 0.217 Uiso 1 1 calc R U . . .
C015 C 0.9255(9) 0.2258(8) 0.7383(3) 0.166(3) Uani 1 1 d . U . . .
H01G H 0.840083 0.295237 0.759962 0.249 Uiso 1 1 calc R U . . .
H01H H 0.993023 0.217322 0.768662 0.249 Uiso 1 1 calc R U . . .
H01I H 0.907649 0.149341 0.753650 0.249 Uiso 1 1 calc R U . . .
C016 C 1.1330(6) 0.1762(9) 0.6028(6) 0.186(3) Uani 1 1 d . U . . .
H01J H 1.149561 0.088258 0.608053 0.279 Uiso 1 1 calc R U . . .
H01K H 1.179596 0.186964 0.641492 0.279 Uiso 1 1 calc R U . . .
H01L H 1.168574 0.205919 0.537900 0.279 Uiso 1 1 calc R U . . .

loop_
_atom_site_aniso_label
_atom_site_aniso_U_11
_atom_site_aniso_U_22
_atom_site_aniso_U_33
_atom_site_aniso_U_23
_atom_site_aniso_U_13
_atom_site_aniso_U_12
S001 0.0973(8) 0.0972(8) 0.0636(6) 0.0152(5) -0.0269(5) -0.0540(6)
S002 0.0614(6) 0.1229(10) 0.1161(9) -0.0557(8) -0.0234(6) 0.0051(6)
F003 0.116(2) 0.142(2) 0.0682(14) -0.0169(14) 0.0088(13) -0.0736(18)
F004 0.0789(15) 0.1161(19) 0.121(2) -0.0202(15) -0.0494(14) -0.0058(13)
N005 0.0680(15) 0.0451(13) 0.0571(14) -0.0057(10) -0.0209(12) -0.0187(11)
N006 0.0527(14) 0.0731(17) 0.0605(15) -0.0240(13) -0.0030(12) -0.0276(13)
O007 0.122(2) 0.0472(14) 0.0751(16) -0.0028(11) -0.0271(15) -0.0140(13)
F008 0.127(2) 0.1024(19) 0.103(2) 0.0192(15) -0.0301(17) -0.0270(16)
F009 0.0872(17) 0.169(3) 0.120(2) -0.0260(19) -0.0243(16) -0.0604(19)
O00A 0.0873(18) 0.0993(19) 0.0760(16) -0.0464(15) 0.0009(14) -0.0203(15)
F00B 0.153(2) 0.0615(14) 0.161(3) -0.0284(15) -0.063(2) -0.0034(15)
F00C 0.176(3) 0.128(2) 0.165(3) -0.040(2) 0.015(2) -0.115(2)
C00D 0.0517(16) 0.0541(16) 0.0514(16) -0.0107(13) -0.0135(13) -0.0211(13)
C00E 0.0520(16) 0.0451(15) 0.0501(15) -0.0083(12) -0.0134(13) -0.0181(13)
C00F 0.0585(17) 0.0457(15) 0.0515(15) -0.0104(12) -0.0141(13) -0.0176(13)
C00G 0.0521(17) 0.0626(18) 0.0531(16) -0.0149(13) -0.0151(13) -0.0201(14)
C00H 0.0623(19) 0.0653(18) 0.0475(16) -0.0082(14) -0.0188(14) -0.0203(15)
C00I 0.0624(19) 0.070(2) 0.0527(17) -0.0145(15) -0.0058(14) -0.0296(16)
C00J 0.0589(18) 0.0481(16) 0.0582(17) -0.0105(13) -0.0144(14) -0.0136(13)
C00K 0.073(2) 0.0649(19) 0.0573(17) -0.0007(14) -0.0253(16) -0.0385(17)
C00L 0.0525(17) 0.0615(19) 0.0641(19) -0.0088(15) -0.0110(14) -0.0137(15)
C00M 0.0535(17) 0.0600(18) 0.0666(19) -0.0157(15) -0.0131(15) -0.0147(14)
C00N 0.0525(17) 0.078(2) 0.069(2) -0.0275(17) -0.0134(15) -0.0188(16)
C00O 0.059(2) 0.081(2) 0.0613(19) -0.0106(16) -0.0252(16) -0.0216(17)
C00P 0.082(2) 0.0502(19) 0.0475(16) -0.0087(13) -0.0051(16) -0.0203(16)
C00Q 0.078(2) 0.0546(17) 0.0494(16) -0.0124(13) -0.0097(15) -0.0297(15)
C00R 0.0611(19) 0.0610(19) 0.072(2) 0.0046(16) -0.0254(17) -0.0171(15)
C00S 0.066(2) 0.074(2) 0.0526(17) -0.0195(15) -0.0089(16) -0.0147(17)
C00T 0.0566(19) 0.082(2) 0.0513(17) -0.0207(15) -0.0144(14) -0.0200(16)
C00U 0.063(2) 0.078(2) 0.066(2) -0.0155(17) -0.0088(16) -0.0314(17)
C00V 0.0541(17) 0.0617(18) 0.072(2) -0.0193(15) -0.0188(15) -0.0156(14)
C00W 0.072(2) 0.069(2) 0.0650(19) -0.0068(15) -0.0302(17) -0.0233(17)
C00X 0.098(3) 0.082(3) 0.077(2) -0.016(2) -0.004(2) -0.054(2)
C00Y 0.080(3) 0.069(2) 0.095(3) -0.009(2) -0.027(2) -0.015(2)
C00Z 0.069(3) 0.166(5) 0.146(5) -0.049(4) -0.043(3) -0.008(3)
C010 0.170(5) 0.133(4) 0.163(5) -0.052(4) 0.028(4) -0.102(4)
C011 0.224(6) 0.114(4) 0.199(5) 0.009(3) -0.133(5) -0.098(4)
C012 0.088(4) 0.128(5) 0.277(8) 0.008(5) -0.046(4) -0.061(3)
C013 0.279(9) 0.168(6) 0.130(5) 0.035(4) -0.093(5) -0.139(6)
C014 0.151(5) 0.142(5) 0.101(4) 0.003(3) 0.015(3) -0.068(4)
C015 0.260(8) 0.250(8) 0.072(3) -0.013(4) -0.045(4) -0.177(7)
C016 0.090(4) 0.252(8) 0.239(8) -0.124(7) -0.046(4) -0.034(4)

loop_
_atom_type_symbol
_atom_type_description
_atom_type_scat_dispersion_real
_atom_type_scat_dispersion_imag
_atom_type_scat_source
C C 0.0033 0.0016 'International Tables Vol C Tables 4.2.6.8 and 6.1.1.4'
H H 0.0000 0.0000 'International Tables Vol C Tables 4.2.6.8 and 6.1.1.4'
F F 0.0171 0.0103 'International Tables Vol C Tables 4.2.6.8 and 6.1.1.4'
N N 0.0061 0.0033 'International Tables Vol C Tables 4.2.6.8 and 6.1.1.4'
O O 0.0106 0.0060 'International Tables Vol C Tables 4.2.6.8 and 6.1.1.4'
S S 0.1246 0.1234 'International Tables Vol C Tables 4.2.6.8 and 6.1.1.4'

loop_
_geom_angle_atom_site_label_1
_geom_angle_atom_site_label_2
_geom_angle_atom_site_label_3
_geom_angle
_geom_angle_site_symmetry_1
_geom_angle_site_symmetry_3
_geom_angle_publ_flag
C00K S001 C014 104.1(2) . . ?
C00Z S002 C00M 105.0(2) . . ?
C00P N005 C00F 94.6(2) . . ?
C00P N005 C00W 132.0(3) . . ?
C00W N005 C00F 131.4(2) . . ?
C00N N006 C00G 95.3(2) . . ?
C00N N006 C00U 132.1(3) . . ?
C00U N006 C00G 131.2(2) . . ?
C00H C00D C00G 120.9(3) . . ?
C00H C00D C00T 117.7(3) . . ?
C00T C00D C00G 121.4(2) . . ?
C00J C00E C00F 121.3(3) . . ?
C00L C00E C00F 120.1(2) . . ?
C00L C00E C00J 118.6(3) . . ?
N005 C00F C00E 117.6(2) . . ?
N005 C00F H00F 111.4 . . ?
N005 C00F C00Q 87.1(2) . . ?
C00E C00F H00F 111.4 . . ?
C00E C00F C00Q 115.8(2) . . ?
C00Q C00F H00F 111.4 . . ?
N006 C00G C00D 116.1(3) . . ?
N006 C00G H00G 112.0 . . ?
N006 C00G C00V 86.3(2) . . ?
C00D C00G H00G 112.0 . . ?
C00D C00G C00V 116.2(2) . . ?
C00V C00G H00G 112.0 . . ?
C00D C00H H00H 119.4 . . ?
C00D C00H C00S 121.1(3) . . ?
C00S C00H H00H 119.4 . . ?
C00J C00I H00I 119.7 . . ?
C00K C00I H00I 119.7 . . ?
C00K C00I C00J 120.6(3) . . ?
C00E C00J C00I 120.9(3) . . ?
C00E C00J H00J 119.5 . . ?
C00I C00J H00J 119.5 . . ?
C00I C00K S001 123.8(3) . . ?
C00I C00K C00R 118.6(3) . . ?
C00R C00K S001 117.6(3) . . ?
C00E C00L H00L 119.3 . . ?
C00E C00L C00R 121.5(3) . . ?
C00R C00L H00L 119.3 . . ?
C00O C00M S002 123.0(3) . . ?
C00S C00M S002 118.1(2) . . ?
C00S C00M C00O 118.9(3) . . ?
N006 C00N C00V 93.0(2) . . ?
O00A C00N N006 133.3(3) . . ?
O00A C00N C00V 133.7(3) . . ?
C00M C00O H00O 120.1 . . ?
C00T C00O C00M 119.9(3) . . ?
C00T C00O H00O 120.1 . . ?
N005 C00P C00Q 93.3(2) . . ?
O007 C00P N005 132.7(4) . . ?
O007 C00P C00Q 134.0(3) . . ?
C00F C00Q H00Q 112.0 . . ?
C00P C00Q C00F 84.7(2) . . ?
C00P C00Q H00Q 112.0 . . ?
C00X C00Q C00F 116.6(3) . . ?
C00X C00Q C00P 116.8(3) . . ?
C00X C00Q H00Q 112.0 . . ?
C00K C00R H00R 120.1 . . ?
C00L C00R C00K 119.9(3) . . ?
C00L C00R H00R 120.1 . . ?
C00H C00S H00S 119.7 . . ?
C00M C00S C00H 120.7(3) . . ?
C00M C00S H00S 119.7 . . ?
C00D C00T H00T 119.1 . . ?
C00O C00T C00D 121.7(3) . . ?
C00O C00T H00T 119.1 . . ?
N006 C00U C010 109.6(3) . . ?
N006 C00U C013 109.4(4) . . ?
C012 C00U N006 109.1(3) . . ?
C012 C00U C010 109.5(4) . . ?
C012 C00U C013 109.4(5) . . ?
C013 C00U C010 109.7(5) . . ?
C00G C00V H00V 112.3 . . ?
C00N C00V C00G 85.4(2) . . ?
C00N C00V H00V 112.3 . . ?
C00Y C00V C00G 117.1(3) . . ?
C00Y C00V C00N 115.0(3) . . ?
C00Y C00V H00V 112.3 . . ?
N005 C00W C016 108.3(3) . . ?
C011 C00W N005 108.8(3) . . ?
C011 C00W C015 108.8(5) . . ?
C011 C00W C016 110.7(5) . . ?
C015 C00W N005 108.3(3) . . ?
C015 C00W C016 111.7(5) . . ?
F003 C00X C00Q 111.5(3) . . ?
F009 C00X F003 106.3(3) . . ?
F009 C00X F00C 108.4(4) . . ?
F009 C00X C00Q 113.2(3) . . ?
F00C C00X F003 106.5(3) . . ?
F00C C00X C00Q 110.5(3) . . ?
F004 C00Y C00V 112.0(3) . . ?
F008 C00Y F004 104.6(3) . . ?
F008 C00Y C00V 112.9(3) . . ?
F00B C00Y F004 107.0(3) . . ?
F00B C00Y F008 107.6(4) . . ?
F00B C00Y C00V 112.3(3) . . ?
S002 C00Z H00A 109.5 . . ?
S002 C00Z H00B 109.5 . . ?
S002 C00Z H00C 109.5 . . ?
H00A C00Z H00B 109.5 . . ?
H00A C00Z H00C 109.5 . . ?
H00B C00Z H00C 109.5 . . ?
C00U C010 H01M 109.5 . . ?
C00U C010 H01N 109.5 . . ?
C00U C010 H01O 109.5 . . ?
H01M C010 H01N 109.5 . . ?
H01M C010 H01O 109.5 . . ?
H01N C010 H01O 109.5 . . ?
C00W C011 H01A 109.5 . . ?
C00W C011 H01B 109.5 . . ?
C00W C011 H01C 109.5 . . ?
H01A C011 H01B 109.5 . . ?
H01A C011 H01C 109.5 . . ?
H01B C011 H01C 109.5 . . ?
C00U C012 H01P 109.5 . . ?
C00U C012 H01Q 109.5 . . ?
C00U C012 H01R 109.5 . . ?
H01P C012 H01Q 109.5 . . ?
H01P C012 H01R 109.5 . . ?
H01Q C012 H01R 109.5 . . ?
C00U C013 H01S 109.5 . . ?
C00U C013 H01T 109.5 . . ?
C00U C013 H01U 109.5 . . ?
H01S C013 H01T 109.5 . . ?
H01S C013 H01U 109.5 . . ?
H01T C013 H01U 109.5 . . ?
S001 C014 H01D 109.5 . . ?
S001 C014 H01E 109.5 . . ?
S001 C014 H01F 109.5 . . ?
H01D C014 H01E 109.5 . . ?
H01D C014 H01F 109.5 . . ?
H01E C014 H01F 109.5 . . ?
C00W C015 H01G 109.5 . . ?
C00W C015 H01H 109.5 . . ?
C00W C015 H01I 109.5 . . ?
H01G C015 H01H 109.5 . . ?
H01G C015 H01I 109.5 . . ?
H01H C015 H01I 109.5 . . ?
C00W C016 H01J 109.5 . . ?
C00W C016 H01K 109.5 . . ?
C00W C016 H01L 109.5 . . ?
H01J C016 H01K 109.5 . . ?
H01J C016 H01L 109.5 . . ?
H01K C016 H01L 109.5 . . ?

loop_
_geom_bond_atom_site_label_1
_geom_bond_atom_site_label_2
_geom_bond_distance
_geom_bond_site_symmetry_2
_geom_bond_publ_flag
S001 C00K 1.750(3) . ?
S001 C014 1.828(6) . ?
S002 C00M 1.756(3) . ?
S002 C00Z 1.729(5) . ?
F003 C00X 1.328(4) . ?
F004 C00Y 1.351(5) . ?
N005 C00F 1.476(4) . ?
N005 C00P 1.341(4) . ?
N005 C00W 1.472(4) . ?
N006 C00G 1.481(4) . ?
N006 C00N 1.340(4) . ?
N006 C00U 1.471(4) . ?
O007 C00P 1.216(4) . ?
F008 C00Y 1.322(5) . ?
F009 C00X 1.317(5) . ?
O00A C00N 1.208(4) . ?
F00B C00Y 1.314(5) . ?
F00C C00X 1.321(5) . ?
C00D C00G 1.495(4) . ?
C00D C00H 1.375(4) . ?
C00D C00T 1.384(4) . ?
C00E C00F 1.507(4) . ?
C00E C00J 1.377(4) . ?
C00E C00L 1.366(4) . ?
C00F H00F 0.9800 . ?
C00F C00Q 1.551(4) . ?
C00G H00G 0.9800 . ?
C00G C00V 1.557(4) . ?
C00H H00H 0.9300 . ?
C00H C00S 1.386(4) . ?
C00I H00I 0.9300 . ?
C00I C00J 1.380(4) . ?
C00I C00K 1.377(5) . ?
C00J H00J 0.9300 . ?
C00K C00R 1.394(4) . ?
C00L H00L 0.9300 . ?
C00L C00R 1.380(5) . ?
C00M C00O 1.381(5) . ?
C00M C00S 1.375(5) . ?
C00N C00V 1.520(5) . ?
C00O H00O 0.9300 . ?
C00O C00T 1.381(4) . ?
C00P C00Q 1.525(5) . ?
C00Q H00Q 0.9800 . ?
C00Q C00X 1.493(5) . ?
C00R H00R 0.9300 . ?
C00S H00S 0.9300 . ?
C00T H00T 0.9300 . ?
C00U C010 1.495(6) . ?
C00U C012 1.462(6) . ?
C00U C013 1.474(7) . ?
C00V H00V 0.9800 . ?
C00V C00Y 1.475(5) . ?
C00W C011 1.465(7) . ?
C00W C015 1.466(6) . ?
C00W C016 1.485(7) . ?
C00Z H00A 0.9600 . ?
C00Z H00B 0.9600 . ?
C00Z H00C 0.9600 . ?
C010 H01M 0.9600 . ?
C010 H01N 0.9600 . ?
C010 H01O 0.9600 . ?
C011 H01A 0.9600 . ?
C011 H01B 0.9600 . ?
C011 H01C 0.9600 . ?
C012 H01P 0.9600 . ?
C012 H01Q 0.9600 . ?
C012 H01R 0.9600 . ?
C013 H01S 0.9600 . ?
C013 H01T 0.9600 . ?
C013 H01U 0.9600 . ?
C014 H01D 0.9600 . ?
C014 H01E 0.9600 . ?
C014 H01F 0.9600 . ?
C015 H01G 0.9600 . ?
C015 H01H 0.9600 . ?
C015 H01I 0.9600 . ?
C016 H01J 0.9600 . ?
C016 H01K 0.9600 . ?
C016 H01L 0.9600 . ?

loop_
_geom_torsion_atom_site_label_1
_geom_torsion_atom_site_label_2
_geom_torsion_atom_site_label_3
_geom_torsion_atom_site_label_4
_geom_torsion
_geom_torsion_site_symmetry_1
_geom_torsion_site_symmetry_2
_geom_torsion_site_symmetry_3
_geom_torsion_site_symmetry_4
_geom_torsion_publ_flag
S001 C00K C00R C00L -179.3(2) . . . . ?
S002 C00M C00O C00T 179.4(3) . . . . ?
S002 C00M C00S C00H -178.3(3) . . . . ?
N005 C00F C00Q C00P 2.9(2) . . . . ?
N005 C00F C00Q C00X 120.4(3) . . . . ?
N005 C00P C00Q C00F -3.2(2) . . . . ?
N005 C00P C00Q C00X -120.4(3) . . . . ?
N006 C00G C00V C00N 1.7(2) . . . . ?
N006 C00G C00V C00Y 117.5(3) . . . . ?
N006 C00N C00V C00G -1.9(2) . . . . ?
N006 C00N C00V C00Y -119.8(3) . . . . ?
O007 C00P C00Q C00F 175.2(4) . . . . ?
O007 C00P C00Q C00X 58.0(5) . . . . ?
O00A C00N C00V C00G 176.9(4) . . . . ?
O00A C00N C00V C00Y 59.0(5) . . . . ?
C00D C00G C00V C00N 119.1(3) . . . . ?
C00D C00G C00V C00Y -125.1(3) . . . . ?
C00D C00H C00S C00M -1.1(5) . . . . ?
C00E C00F C00Q C00P 122.3(3) . . . . ?
C00E C00F C00Q C00X -120.2(3) . . . . ?
C00E C00L C00R C00K -1.2(5) . . . . ?
C00F N005 C00P O007 -175.1(4) . . . . ?
C00F N005 C00P C00Q 3.4(2) . . . . ?
C00F N005 C00W C011 -17.2(5) . . . . ?
C00F N005 C00W C015 100.9(5) . . . . ?
C00F N005 C00W C016 -137.7(5) . . . . ?
C00F C00E C00J C00I 177.4(3) . . . . ?
C00F C00E C00L C00R -176.5(3) . . . . ?
C00F C00Q C00X F003 -53.6(5) . . . . ?
C00F C00Q C00X F009 66.3(4) . . . . ?
C00F C00Q C00X F00C -171.9(3) . . . . ?
C00G N006 C00N O00A -176.8(4) . . . . ?
C00G N006 C00N C00V 2.0(2) . . . . ?
C00G N006 C00U C010 -16.6(5) . . . . ?
C00G N006 C00U C012 103.3(5) . . . . ?
C00G N006 C00U C013 -137.0(5) . . . . ?
C00G C00D C00H C00S -177.2(3) . . . . ?
C00G C00D C00T C00O 178.4(3) . . . . ?
C00G C00V C00Y F004 -51.0(4) . . . . ?
C00G C00V C00Y F008 66.7(4) . . . . ?
C00G C00V C00Y F00B -171.3(3) . . . . ?
C00H C00D C00G N006 -139.3(3) . . . . ?
C00H C00D C00G C00V 121.4(3) . . . . ?
C00H C00D C00T C00O -0.2(5) . . . . ?
C00I C00K C00R C00L 0.7(5) . . . . ?
C00J C00E C00F N005 38.1(4) . . . . ?
C00J C00E C00F C00Q -62.9(4) . . . . ?
C00J C00E C00L C00R 0.9(4) . . . . ?
C00J C00I C00K S001 -179.9(2) . . . . ?
C00J C00I C00K C00R 0.1(4) . . . . ?
C00K C00I C00J C00E -0.5(5) . . . . ?
C00L C00E C00F N005 -144.6(3) . . . . ?
C00L C00E C00F C00Q 114.5(3) . . . . ?
C00L C00E C00J C00I 0.0(4) . . . . ?
C00M C00O C00T C00D -1.2(5) . . . . ?
C00N N006 C00G C00D -119.4(3) . . . . ?
C00N N006 C00G C00V -2.0(2) . . . . ?
C00N N006 C00U C010 -179.3(5) . . . . ?
C00N N006 C00U C012 -59.3(6) . . . . ?
C00N N006 C00U C013 60.4(6) . . . . ?
C00N C00V C00Y F004 47.0(4) . . . . ?
C00N C00V C00Y F008 164.7(3) . . . . ?
C00N C00V C00Y F00B -73.4(4) . . . . ?
C00O C00M C00S C00H -0.3(5) . . . . ?
C00P N005 C00F C00E -121.1(2) . . . . ?
C00P N005 C00F C00Q -3.3(2) . . . . ?
C00P N005 C00W C011 -177.0(4) . . . . ?
C00P N005 C00W C015 -58.9(5) . . . . ?
C00P N005 C00W C016 62.5(6) . . . . ?
C00P C00Q C00X F003 44.3(4) . . . . ?
C00P C00Q C00X F009 164.2(3) . . . . ?
C00P C00Q C00X F00C -73.9(4) . . . . ?
C00S C00M C00O C00T 1.5(5) . . . . ?
C00T C00D C00G N006 42.2(4) . . . . ?
C00T C00D C00G C00V -57.1(4) . . . . ?
C00T C00D C00H C00S 1.4(5) . . . . ?
C00U N006 C00G C00D 73.4(4) . . . . ?
C00U N006 C00G C00V -169.2(3) . . . . ?
C00U N006 C00N O00A -9.8(6) . . . . ?
C00U N006 C00N C00V 169.0(3) . . . . ?
C00W N005 C00F C00E 73.8(4) . . . . ?
C00W N005 C00F C00Q -168.4(3) . . . . ?
C00W N005 C00P O007 -10.2(6) . . . . ?
C00W N005 C00P C00Q 168.3(3) . . . . ?
C00Z S002 C00M C00O 18.1(4) . . . . ?
C00Z S002 C00M C00S -164.0(4) . . . . ?
C014 S001 C00K C00I 0.5(4) . . . . ?
C014 S001 C00K C00R -179.4(3) . . . . ?
